data_4518688
loop_
_publ_author_name
'Ishihara, Hideyuki'
'Huang, Jianhao'
'Mochizuki, Takuya'
'Hatano, Manabu'
'Ishihara, Kazuaki'

_publ_section_title
;
 Enantio- and Diastereoselective Carbonyl-Ene Cyclization--Acetalization
 Tandem Reaction Catalyzed by Tris(pentafluorophenyl)borane-Assisted
 Chiral Phosphoric Acids
;
_journal_issue 10
_journal_name_full 'ACS Catalysis'
_journal_page_first 6121
_journal_page_last 6127
_journal_paper_doi 10.1021/acscatal.1c01242
_journal_volume 11
_journal_year 2021
_chemical_absolute_configuration (2S,4aS,7aR)
_chemical_formula_sum 'C17 H23 Br O2'
_chemical_formula_weight 339.26
_chemical_name_common
;
(2S,4aS,7aR)-2-(3-bromophenyl)-4,4,7,7-
tetramethylhexahydrocyclopenta[d][1,3]dioxine
;
_space_group_crystal_system orthorhombic
_space_group_IT_number 19
_space_group_name_Hall 'P 2ac 2ab'
_space_group_name_H-M_alt 'P 21 21 21'
_atom_sites_solution_hydrogens mixed
_audit_creation_method SHELXL-2014/6
_cell_angle_alpha 90
_cell_angle_beta 90
_cell_angle_gamma 90
_cell_formula_units_Z 4
_cell_length_a 5.9557(9)
_cell_length_b 10.9058(17)
_cell_length_c 24.740(4)
_cell_measurement_reflns_used 5613
_cell_measurement_temperature 93(2)
_cell_measurement_theta_max 27.485
_cell_measurement_theta_min 3.097
_cell_volume 1606.9(4)
_computing_cell_refinement 'Rigaku CrystalClear'
_computing_data_collection 'Rigaku CrystalClear'
_computing_data_reduction 'Rigaku CrystalClear'
_computing_molecular_graphics 'Rigaku CrystalStructure'
_computing_publication_material 'Rigaku CrystalStructure'
_computing_structure_refinement 'SHELXL-2014/6 (Sheldrick, 2014)'
_computing_structure_solution 'Rigaku CrystalStructure'
_diffrn_ambient_temperature 93(2)
_diffrn_measured_fraction_theta_full 0.996
_diffrn_measured_fraction_theta_max 0.995
_diffrn_measurement_device_type 'PILATUS 200K area detector'
_diffrn_measurement_method 'phi and omega scan'
_diffrn_radiation_type MoK\a
_diffrn_radiation_wavelength 0.71075
_diffrn_reflns_av_R_equivalents 0.0471
_diffrn_reflns_av_unetI/netI 0.0553
_diffrn_reflns_Laue_measured_fraction_full 0.996
_diffrn_reflns_Laue_measured_fraction_max 0.995
_diffrn_reflns_limit_h_max 6
_diffrn_reflns_limit_h_min -7
_diffrn_reflns_limit_k_max 14
_diffrn_reflns_limit_k_min -14
_diffrn_reflns_limit_l_max 28
_diffrn_reflns_limit_l_min -32
_diffrn_reflns_number 12662
_diffrn_reflns_point_group_measured_fraction_full 0.994
_diffrn_reflns_point_group_measured_fraction_max 0.989
_diffrn_reflns_theta_full 25.242
_diffrn_reflns_theta_max 27.440
_diffrn_reflns_theta_min 3.097
_exptl_absorpt_coefficient_mu 2.558
_exptl_absorpt_correction_type empirical
_exptl_absorpt_process_details 'Rigaku CrystalClear'
_exptl_crystal_colour colorless
_exptl_crystal_density_diffrn 1.402
_exptl_crystal_description prism
_exptl_crystal_F_000 704
_exptl_crystal_size_max 0.200
_exptl_crystal_size_mid 0.200
_exptl_crystal_size_min 0.200
_exptl_transmission_factor_max 1.000
_exptl_transmission_factor_min 0.854
_refine_diff_density_max 0.490
_refine_diff_density_min -0.663
_refine_diff_density_rms 0.078
_refine_ls_abs_structure_details
;
 Flack x determined using 1189 quotients [(I+)-(I-)]/[(I+)+(I-)]
 (Parsons, Flack and Wagner, Acta Cryst. B69 (2013) 249-259).
;
_refine_ls_abs_structure_Flack 0.005(5)
_refine_ls_extinction_method none
_refine_ls_goodness_of_fit_ref 0.954
_refine_ls_hydrogen_treatment mixed
_refine_ls_matrix_type full
_refine_ls_number_parameters 189
_refine_ls_number_reflns 3624
_refine_ls_number_restraints 0
_refine_ls_restrained_S_all 0.954
_refine_ls_R_factor_all 0.0372
_refine_ls_R_factor_gt 0.0305
_refine_ls_shift/su_max 0.001
_refine_ls_shift/su_mean 0.000
_refine_ls_structure_factor_coef Fsqd
_refine_ls_weighting_details 'w=1/[\s^2^(Fo^2^)+(0.0282P)^2^] where P=(Fo^2^+2Fc^2^)/3'
_refine_ls_weighting_scheme calc
_refine_ls_wR_factor_gt 0.0637
_refine_ls_wR_factor_ref 0.0646
_reflns_Friedel_coverage 0.705
_reflns_Friedel_fraction_full 0.991
_reflns_Friedel_fraction_max 0.981
_reflns_number_gt 3125
_reflns_number_total 3624
_reflns_threshold_expression 'I > 2\s(I)'
_cod_data_source_file cs1c01242_si_002.cif
_cod_data_source_block CrystalClear
_cod_depositor_comments 'Adding full bibliography for 4518688.cif.'
_cod_database_code 4518688
_shelx_space_group_comment
;
The symmetry employed for this shelxl refinement is uniquely defined
by the following loop, which should always be used as a source of
symmetry information in preference to the above space-group names.
They are only intended as comments.
;
_shelx_estimated_absorpt_t_min 0.629
_shelx_estimated_absorpt_t_max 0.629
_shelxl_version_number 2014/6

loop_
_space_group_symop_operation_xyz
'x, y, z'
'-x+1/2, -y, z+1/2'
'x+1/2, -y+1/2, -z'
'-x, y+1/2, -z+1/2'

loop_
_atom_site_label
_atom_site_type_symbol
_atom_site_fract_x
_atom_site_fract_y
_atom_site_fract_z
_atom_site_U_iso_or_equiv
_atom_site_adp_type
_atom_site_occupancy
_atom_site_site_symmetry_order
_atom_site_calc_flag
_atom_site_refinement_flags_posn
_atom_site_refinement_flags_adp
_atom_site_refinement_flags_occupancy
_atom_site_disorder_assembly
_atom_site_disorder_group
Br1 Br 0.41220(7) 1.39662(4) 0.62234(2) 0.03382(12) Uani 1 1 d . . . . .
O1 O 0.9311(4) 1.00639(19) 0.64782(8) 0.0161(5) Uani 1 1 d . . . . .
O2 O 0.8082(4) 0.85754(19) 0.58610(8) 0.0147(5) Uani 1 1 d . . . . .
C1 C 1.1194(5) 0.9310(3) 0.66158(12) 0.0141(7) Uani 1 1 d . . . . .
H1 H 1.2459 0.9518 0.6366 0.017 Uiso 1 1 calc R U . . .
C16 C 0.3746(6) 1.1049(3) 0.51590(12) 0.0195(7) Uani 1 1 d . . . . .
H16 H 0.2832 1.0816 0.4862 0.023 Uiso 1 1 calc R U . . .
C14 C 0.4674(6) 1.2458(3) 0.58562(14) 0.0200(8) Uani 1 1 d . . . . .
C12 C 0.6828(5) 1.0623(3) 0.57620(12) 0.0145(7) Uani 1 1 d . . . . .
C10 C 0.8586(6) 0.6445(3) 0.59663(13) 0.0173(7) Uani 1 1 d . . . . .
H10 H 0.7896 0.6333 0.5610 0.026 Uiso 1 1 calc R U . . .
H10A H 0.7415 0.6442 0.6245 0.026 Uiso 1 1 calc R U . . .
H10B H 0.9645 0.5776 0.6035 0.026 Uiso 1 1 calc R U . . .
C13 C 0.6441(5) 1.1728(3) 0.60293(13) 0.0171(7) Uani 1 1 d . . . . .
H13 H 0.7364 1.1975 0.6323 0.020 Uiso 1 1 calc R U . . .
C2 C 1.2040(6) 0.9431(3) 0.71997(13) 0.0175(7) Uani 1 1 d . . . . .
C9 C 1.1646(6) 0.7691(3) 0.55485(13) 0.0200(7) Uani 1 1 d . . . . .
H9 H 1.2532 0.8442 0.5589 0.030 Uiso 1 1 calc R U . . .
H9A H 1.0950 0.7675 0.5190 0.030 Uiso 1 1 calc R U . . .
H9B H 1.2628 0.6976 0.5590 0.030 Uiso 1 1 calc R U . . .
C11 C 0.8750(6) 0.9800(3) 0.59325(12) 0.0140(7) Uani 1 1 d . . . . .
H11 H 1.003(6) 1.004(3) 0.5709(12) 0.010(9) Uiso 1 1 d . . . . .
C15 C 0.3317(6) 1.2145(3) 0.54296(13) 0.0198(7) Uani 1 1 d . . . . .
H15 H 0.2116 1.2662 0.5321 0.024 Uiso 1 1 calc R U . . .
C17 C 0.5501(6) 1.0295(3) 0.53215(12) 0.0160(7) Uani 1 1 d . . . . .
H17 H 0.5796 0.9554 0.5132 0.019 Uiso 1 1 calc R U . . .
C3 C 1.0089(7) 0.9471(5) 0.76000(14) 0.0360(11) Uani 1 1 d . . . . .
H3 H 0.9193 1.0211 0.7536 0.054 Uiso 1 1 calc R U . . .
H3A H 1.0678 0.9485 0.7970 0.054 Uiso 1 1 calc R U . . .
H3B H 0.9144 0.8744 0.7551 0.054 Uiso 1 1 calc R U . . .
C6 C 1.2804(6) 0.7390(3) 0.67719(13) 0.0217(8) Uani 1 1 d . . . . .
H6 H 1.4014 0.7402 0.6498 0.026 Uiso 1 1 calc R U . . .
H6A H 1.2549 0.6534 0.6890 0.026 Uiso 1 1 calc R U . . .
C7 C 1.0655(6) 0.7955(3) 0.65499(12) 0.0138(6) Uani 1 1 d . . . . .
H7 H 0.9415 0.7753 0.6808 0.017 Uiso 1 1 calc R U . . .
C8 C 0.9821(5) 0.7657(3) 0.59801(13) 0.0142(7) Uani 1 1 d . . . . .
C5 C 1.3395(7) 0.8222(4) 0.72568(15) 0.0306(9) Uani 1 1 d . . . . .
H5 H 1.5025 0.8400 0.7259 0.037 Uiso 1 1 calc R U . . .
H5A H 1.3002 0.7807 0.7600 0.037 Uiso 1 1 calc R U . . .
C4 C 1.3492(7) 1.0569(4) 0.72724(15) 0.0309(9) Uani 1 1 d . . . . .
H4 H 1.4022 1.0612 0.7647 0.046 Uiso 1 1 calc R U . . .
H4A H 1.2604 1.1302 0.7189 0.046 Uiso 1 1 calc R U . . .
H4B H 1.4783 1.0526 0.7028 0.046 Uiso 1 1 calc R U . . .

loop_
_atom_site_aniso_label
_atom_site_aniso_U_11
_atom_site_aniso_U_22
_atom_site_aniso_U_33
_atom_site_aniso_U_23
_atom_site_aniso_U_13
_atom_site_aniso_U_12
Br1 0.0400(2) 0.02243(16) 0.0390(2) -0.00802(18) -0.0047(2) 0.01375(18)
O1 0.0159(12) 0.0152(11) 0.0171(10) -0.0027(8) -0.0045(10) 0.0043(10)
O2 0.0152(11) 0.0099(11) 0.0189(11) -0.0001(9) -0.0034(9) 0.0017(9)
C1 0.0121(17) 0.0142(15) 0.0161(15) -0.0011(11) -0.0027(13) 0.0025(12)
C16 0.0204(19) 0.0171(14) 0.0210(16) 0.0044(15) -0.0035(13) -0.0005(16)
C14 0.023(2) 0.0137(16) 0.0235(18) 0.0022(14) 0.0035(14) 0.0032(13)
C12 0.0131(15) 0.0133(15) 0.0169(16) 0.0047(12) 0.0028(13) 0.0004(13)
C10 0.0192(19) 0.0147(15) 0.0182(16) 0.0004(13) -0.0006(13) -0.0006(13)
C13 0.0176(18) 0.0173(17) 0.0162(16) 0.0010(12) -0.0005(12) 0.0022(13)
C2 0.0163(17) 0.0184(16) 0.0178(16) -0.0020(13) -0.0032(14) 0.0006(14)
C9 0.0211(18) 0.0189(17) 0.0199(17) -0.0020(14) 0.0038(14) 0.0016(14)
C11 0.0158(18) 0.0087(14) 0.0174(16) 0.0007(12) 0.0008(14) -0.0003(13)
C15 0.0165(17) 0.0181(17) 0.0249(18) 0.0082(14) -0.0004(14) 0.0021(13)
C17 0.0179(19) 0.0124(15) 0.0176(16) 0.0015(12) 0.0010(13) -0.0025(13)
C3 0.0217(19) 0.068(3) 0.0188(19) -0.0094(19) -0.0010(15) -0.003(2)
C6 0.0199(19) 0.0193(18) 0.0259(19) 0.0003(15) -0.0062(15) 0.0076(15)
C7 0.0114(16) 0.0156(15) 0.0143(15) 0.0001(12) -0.0001(13) 0.0018(14)
C8 0.0154(17) 0.0114(15) 0.0158(16) -0.0011(12) 0.0004(12) 0.0022(12)
C5 0.031(2) 0.028(2) 0.033(2) -0.0045(17) -0.0151(16) 0.0099(17)
C4 0.032(2) 0.027(2) 0.033(2) -0.0015(16) -0.0114(17) -0.0099(17)

loop_
_atom_type_symbol
_atom_type_description
_atom_type_scat_dispersion_real
_atom_type_scat_dispersion_imag
_atom_type_scat_source
C C 0.0033 0.0016 'International Tables Vol C Tables 4.2.6.8 and 6.1.1.4'
H H 0.0000 0.0000 'International Tables Vol C Tables 4.2.6.8 and 6.1.1.4'
O O 0.0106 0.0060 'International Tables Vol C Tables 4.2.6.8 and 6.1.1.4'
Br Br -0.2901 2.4595 'International Tables Vol C Tables 4.2.6.8 and 6.1.1.4'

loop_
_geom_angle_atom_site_label_1
_geom_angle_atom_site_label_2
_geom_angle_atom_site_label_3
_geom_angle
_geom_angle_site_symmetry_1
_geom_angle_site_symmetry_3
_geom_angle_publ_flag
C11 O1 C1 107.1(2) . . ?
C11 O2 C8 115.0(2) . . ?
O1 C1 C7 111.5(3) . . ?
O1 C1 C2 115.6(2) . . ?
C7 C1 C2 104.7(2) . . ?
C17 C16 C15 120.4(3) . . ?
C15 C14 C13 122.8(3) . . ?
C15 C14 Br1 118.6(3) . . ?
C13 C14 Br1 118.6(3) . . ?
C17 C12 C13 120.0(3) . . ?
C17 C12 C11 119.6(3) . . ?
C13 C12 C11 120.4(3) . . ?
C14 C13 C12 118.4(3) . . ?
C4 C2 C3 109.4(3) . . ?
C4 C2 C1 111.5(3) . . ?
C3 C2 C1 111.3(3) . . ?
C4 C2 C5 112.7(3) . . ?
C3 C2 C5 111.2(3) . . ?
C1 C2 C5 100.6(3) . . ?
O2 C11 O1 112.3(2) . . ?
O2 C11 C12 108.3(3) . . ?
O1 C11 C12 108.8(3) . . ?
C14 C15 C16 118.4(3) . . ?
C16 C17 C12 120.1(3) . . ?
C7 C6 C5 103.5(3) . . ?
C1 C7 C6 100.2(3) . . ?
C1 C7 C8 111.9(3) . . ?
C6 C7 C8 121.3(3) . . ?
O2 C8 C10 104.3(2) . . ?
O2 C8 C9 110.2(3) . . ?
C10 C8 C9 110.6(3) . . ?
O2 C8 C7 105.6(2) . . ?
C10 C8 C7 111.4(3) . . ?
C9 C8 C7 114.2(3) . . ?
C6 C5 C2 108.0(3) . . ?

loop_
_geom_bond_atom_site_label_1
_geom_bond_atom_site_label_2
_geom_bond_distance
_geom_bond_site_symmetry_2
_geom_bond_publ_flag
Br1 C14 1.908(3) . ?
O1 C11 1.420(4) . ?
O1 C1 1.432(4) . ?
O2 C11 1.405(4) . ?
O2 C8 1.471(4) . ?
C1 C7 1.521(4) . ?
C1 C2 1.536(4) . ?
C16 C17 1.390(5) . ?
C16 C15 1.394(5) . ?
C14 C15 1.372(5) . ?
C14 C13 1.387(4) . ?
C12 C17 1.393(4) . ?
C12 C13 1.394(4) . ?
C12 C11 1.514(4) . ?
C10 C8 1.513(4) . ?
C2 C4 1.523(5) . ?
C2 C3 1.528(5) . ?
C2 C5 1.552(5) . ?
C9 C8 1.524(4) . ?
C6 C7 1.523(5) . ?
C6 C5 1.545(5) . ?
C7 C8 1.529(4) . ?

loop_
_geom_torsion_atom_site_label_1
_geom_torsion_atom_site_label_2
_geom_torsion_atom_site_label_3
_geom_torsion_atom_site_label_4
_geom_torsion
_geom_torsion_site_symmetry_1
_geom_torsion_site_symmetry_2
_geom_torsion_site_symmetry_3
_geom_torsion_site_symmetry_4
_geom_torsion_publ_flag
C11 O1 C1 C7 -59.1(3) . . . . ?
C11 O1 C1 C2 -178.5(3) . . . . ?
C15 C14 C13 C12 -0.9(5) . . . . ?
Br1 C14 C13 C12 179.6(2) . . . . ?
C17 C12 C13 C14 2.0(5) . . . . ?
C11 C12 C13 C14 179.4(3) . . . . ?
O1 C1 C2 C4 -79.4(4) . . . . ?
C7 C1 C2 C4 157.5(3) . . . . ?
O1 C1 C2 C3 43.0(4) . . . . ?
C7 C1 C2 C3 -80.1(4) . . . . ?
O1 C1 C2 C5 160.8(3) . . . . ?
C7 C1 C2 C5 37.7(3) . . . . ?
C8 O2 C11 O1 -63.2(3) . . . . ?
C8 O2 C11 C12 176.6(2) . . . . ?
C1 O1 C11 O2 62.7(3) . . . . ?
C1 O1 C11 C12 -177.4(2) . . . . ?
C17 C12 C11 O2 -37.0(4) . . . . ?
C13 C12 C11 O2 145.6(3) . . . . ?
C17 C12 C11 O1 -159.3(3) . . . . ?
C13 C12 C11 O1 23.3(4) . . . . ?
C13 C14 C15 C16 -0.3(5) . . . . ?
Br1 C14 C15 C16 179.3(2) . . . . ?
C17 C16 C15 C14 0.3(5) . . . . ?
C15 C16 C17 C12 0.9(5) . . . . ?
C13 C12 C17 C16 -2.1(5) . . . . ?
C11 C12 C17 C16 -179.4(3) . . . . ?
O1 C1 C7 C6 -174.6(2) . . . . ?
C2 C1 C7 C6 -49.0(3) . . . . ?
O1 C1 C7 C8 55.5(3) . . . . ?
C2 C1 C7 C8 -178.8(3) . . . . ?
C5 C6 C7 C1 39.0(3) . . . . ?
C5 C6 C7 C8 162.6(3) . . . . ?
C11 O2 C8 C10 170.7(2) . . . . ?
C11 O2 C8 C9 -70.6(3) . . . . ?
C11 O2 C8 C7 53.2(3) . . . . ?
C1 C7 C8 O2 -48.5(3) . . . . ?
C6 C7 C8 O2 -166.4(3) . . . . ?
C1 C7 C8 C10 -161.2(3) . . . . ?
C6 C7 C8 C10 80.9(4) . . . . ?
C1 C7 C8 C9 72.7(4) . . . . ?
C6 C7 C8 C9 -45.2(4) . . . . ?
C7 C6 C5 C2 -16.6(4) . . . . ?
C4 C2 C5 C6 -131.4(3) . . . . ?
C3 C2 C5 C6 105.4(4) . . . . ?
C1 C2 C5 C6 -12.5(4) . . . . ?
